data_7156548
loop_
_publ_author_name
'Li, Weihua'
'Wang, Yifeng'
'Xu, Danqian'

_publ_section_title
;
 Asymmetric synthesis of \b-amino ketones by using cinchona alkaloid-based
 chiral phase transfer catalysts.
;
_journal_issue 45
_journal_name_full 'Organic &amp; biomolecular chemistry'
_journal_page_first 8704
_journal_page_last 8709
_journal_paper_doi 10.1039/c8ob02484g
_journal_volume 16
_journal_year 2018
_chemical_absolute_configuration ad
_chemical_formula_moiety C23H19FN2O2S
_chemical_formula_sum 'C46 H37 F2 N4 O4 S2'
_chemical_formula_weight 811.91
_chemical_name_systematic '3-(2-Fluorophenyl)-3-((6-methoxybenzo[d]thiazol-2-yl)amino)-1-phenyl propan-1-one'
_space_group_crystal_system orthorhombic
_space_group_IT_number 19
_space_group_name_Hall 'P 2ac 2ab'
_space_group_name_H-M_alt 'P 21 21 21'
_symmetry_space_group_name_Hall 'P 2ac 2ab'
_symmetry_space_group_name_H-M 'P 21 21 21'
_atom_sites_solution_hydrogens geom
_audit_creation_method SHELXL-2018/3
_audit_update_record
;
2018-09-15 deposited with the CCDC.
2018-10-31 downloaded from the CCDC.
;
_cell_angle_alpha 90
_cell_angle_beta 90
_cell_angle_gamma 90
_cell_formula_units_Z 4
_cell_length_a 8.434(7)
_cell_length_b 10.662(10)
_cell_length_c 44.27(4)
_cell_measurement_reflns_used 9965
_cell_measurement_temperature 173(2)
_cell_measurement_theta_max 27.20
_cell_measurement_theta_min 2.37
_cell_volume 3981(6)
_computing_structure_refinement 'SHELXL-2018/3 (Sheldrick, 2018)'
_computing_structure_solution 'SHELXT 2014/5 (Sheldrick, 2014)'
_diffrn_ambient_temperature 173(2)
_diffrn_measured_fraction_theta_full 0.999
_diffrn_measured_fraction_theta_max 0.999
_diffrn_measurement_device_type 'Bruker APEX-II CCD'
_diffrn_measurement_method '\f and \w scans'
_diffrn_radiation_type MoK\a
_diffrn_radiation_wavelength 0.71073
_diffrn_reflns_av_R_equivalents 0.0405
_diffrn_reflns_av_unetI/netI 0.0372
_diffrn_reflns_Laue_measured_fraction_full 0.999
_diffrn_reflns_Laue_measured_fraction_max 0.999
_diffrn_reflns_limit_h_max 8
_diffrn_reflns_limit_h_min -10
_diffrn_reflns_limit_k_max 12
_diffrn_reflns_limit_k_min -12
_diffrn_reflns_limit_l_max 52
_diffrn_reflns_limit_l_min -52
_diffrn_reflns_number 29211
_diffrn_reflns_point_group_measured_fraction_full 0.999
_diffrn_reflns_point_group_measured_fraction_max 0.999
_diffrn_reflns_theta_full 25.007
_diffrn_reflns_theta_max 25.007
_diffrn_reflns_theta_min 2.120
_exptl_absorpt_coefficient_mu 0.194
_exptl_crystal_colour colorless
_exptl_crystal_density_diffrn 1.355
_exptl_crystal_description BLOCK
_exptl_crystal_F_000 1692
_exptl_crystal_recrystallization_method 'Re-crystallisation from solvent: ethanol'
_exptl_crystal_size_max 0.220
_exptl_crystal_size_mid 0.190
_exptl_crystal_size_min 0.170
_refine_diff_density_max 0.547
_refine_diff_density_min -0.335
_refine_diff_density_rms 0.054
_refine_ls_abs_structure_details
;
 Flack x determined using 2394 quotients [(I+)-(I-)]/[(I+)+(I-)]
 (Parsons, Flack and Wagner, Acta Cryst. B69 (2013) 249-259).
;
_refine_ls_abs_structure_Flack -0.03(3)
_refine_ls_extinction_method none
_refine_ls_goodness_of_fit_ref 1.026
_refine_ls_hydrogen_treatment constr
_refine_ls_matrix_type full
_refine_ls_number_parameters 582
_refine_ls_number_reflns 6998
_refine_ls_number_restraints 366
_refine_ls_restrained_S_all 1.064
_refine_ls_R_factor_all 0.0618
_refine_ls_R_factor_gt 0.0531
_refine_ls_shift/su_max 0.000
_refine_ls_shift/su_mean 0.000
_refine_ls_structure_factor_coef Fsqd
_refine_ls_weighting_details 'w=1/[\s^2^(Fo^2^)+(0.0582P)^2^+4.5197P] where P=(Fo^2^+2Fc^2^)/3'
_refine_ls_weighting_scheme calc
_refine_ls_wR_factor_gt 0.1260
_refine_ls_wR_factor_ref 0.1309
_reflns_Friedel_coverage 0.750
_reflns_Friedel_fraction_full 1.000
_reflns_Friedel_fraction_max 1.000
_reflns_number_gt 6258
_reflns_number_total 6998
_reflns_threshold_expression 'I > 2\s(I)'
_cod_data_source_file c8ob02484g2.cif
_cod_data_source_block 20180907y03_0m_a
_cod_depositor_comments
;
The following automatic conversions were performed:

'_chemical_absolute_configuration' value 'AD' changed to 'ad'
according to
/home/data/users/saulius/crontab/automatic-downloads/rss-feeds/RSC/lib/dictionaries/cif_core.dic
dictionary named 'cif_core.dic' version 2.4.2 from 2011-04-26.

Automatic conversion script
Id: cif_fix_values 4973 2017-02-22 13:04:09Z antanas 

 Adding full bibliography for 7156548.cif.
;
_cod_database_code 7156548
_shelx_shelxl_version_number 2018/3
_shelx_space_group_comment
;
The symmetry employed for this shelxl refinement is uniquely defined
by the following loop, which should always be used as a source of
symmetry information in preference to the above space-group names.
They are only intended as comments.
;
_shelx_estimated_absorpt_t_min 0.959
_shelx_estimated_absorpt_t_max 0.968

loop_
_space_group_symop_operation_xyz
'x, y, z'
'-x+1/2, -y, z+1/2'
'-x, y+1/2, -z+1/2'
'x+1/2, -y+1/2, -z'

loop_
_atom_site_label
_atom_site_type_symbol
_atom_site_fract_x
_atom_site_fract_y
_atom_site_fract_z
_atom_site_U_iso_or_equiv
_atom_site_adp_type
_atom_site_occupancy
_atom_site_site_symmetry_order
_atom_site_calc_flag
_atom_site_refinement_flags_posn
_atom_site_refinement_flags_adp
_atom_site_refinement_flags_occupancy
_atom_site_disorder_assembly
_atom_site_disorder_group
C1 C 0.1488(5) 0.1417(6) 0.46718(13) 0.044(2) Uani 0.651(8) 1 d G U P A 1
H1A H 0.259885 0.156336 0.467272 0.053 Uiso 0.651(8) 1 calc R U P A 1
C2 C 0.0699(7) 0.1165(7) 0.49407(10) 0.057(3) Uani 0.651(8) 1 d G U P A 1
H2A H 0.127091 0.113903 0.512545 0.069 Uiso 0.651(8) 1 calc R U P A 1
C3 C -0.0927(7) 0.0951(7) 0.49393(11) 0.067(3) Uani 0.651(8) 1 d G U P A 1
H3A H -0.146579 0.077901 0.512306 0.080 Uiso 0.651(8) 1 calc R U P A 1
C4 C -0.1764(5) 0.0989(7) 0.46689(14) 0.072(3) Uani 0.651(8) 1 d G U P A 1
H4A H -0.287457 0.084331 0.466794 0.086 Uiso 0.651(8) 1 calc R U P A 1
C5 C -0.0975(7) 0.1242(6) 0.44000(11) 0.051(2) Uani 0.651(8) 1 d G U P A 1
H5A H -0.154667 0.126763 0.421521 0.061 Uiso 0.651(8) 1 calc R U P A 1
C6 C 0.0651(6) 0.1455(6) 0.44014(10) 0.0325(19) Uani 0.651(8) 1 d G U P A 1
C7 C 0.1541(6) 0.1669(5) 0.41301(12) 0.040 Uani 1 1 d . U . . .
C8 C 0.3032(6) 0.2452(5) 0.41240(11) 0.034 Uani 1 1 d . U . . .
H8A H 0.389934 0.196935 0.422013 0.041 Uiso 1 1 calc R U . . .
H8B H 0.285647 0.321586 0.424652 0.041 Uiso 1 1 calc R U . . .
C9 C 0.3560(5) 0.2843(4) 0.38077(9) 0.0245(9) Uani 1 1 d . U . . .
H9A H 0.344154 0.210442 0.367047 0.029 Uiso 1 1 calc R U . . .
C10 C 0.5292(5) 0.3237(4) 0.38068(9) 0.0240(9) Uani 1 1 d . U . . .
C11 C 0.6405(5) 0.2636(5) 0.36266(10) 0.0277(10) Uani 1 1 d . U . . .
H11A H 0.607908 0.196853 0.349859 0.033 Uiso 1 1 calc R U . . .
C12 C 0.7981(6) 0.2992(5) 0.36306(11) 0.0372(12) Uani 1 1 d . U . . .
H12A H 0.872909 0.257017 0.350650 0.045 Uiso 1 1 calc R U . . .
C13 C 0.8471(7) 0.3970(5) 0.38167(12) 0.0403(12) Uani 1 1 d . U . . .
H13A H 0.955550 0.420909 0.382036 0.048 Uiso 1 1 calc R U . . .
C14 C 0.7392(6) 0.4593(5) 0.39953(10) 0.0359(11) Uani 1 1 d . U . . .
H14A H 0.771526 0.526446 0.412221 0.043 Uiso 1 1 calc R U . . .
C15 C 0.5836(5) 0.4216(5) 0.39851(10) 0.0275(10) Uani 1 1 d . U . . .
C16 C 0.2225(5) 0.4051(4) 0.34027(9) 0.0229(9) Uani 1 1 d . U . . .
C17 C 0.1290(5) 0.4982(5) 0.29875(9) 0.0262(10) Uani 1 1 d . U . . .
C18 C 0.0575(6) 0.5879(5) 0.28058(10) 0.0305(10) Uani 1 1 d . U . . .
H18A H 0.016549 0.662664 0.289250 0.037 Uiso 1 1 calc R U . . .
C19 C 0.0461(6) 0.5677(5) 0.24954(11) 0.0339(11) Uani 1 1 d . U . . .
H19A H -0.002798 0.629096 0.237106 0.041 Uiso 1 1 calc R U . . .
C20 C 0.1056(6) 0.4585(5) 0.23660(10) 0.0307(11) Uani 1 1 d . U . . .
C21 C 0.1776(5) 0.3662(5) 0.25432(10) 0.0302(11) Uani 1 1 d . U . . .
H21A H 0.219555 0.292006 0.245539 0.036 Uiso 1 1 calc R U . . .
C22 C 0.1857(5) 0.3871(4) 0.28526(10) 0.0271(10) Uani 1 1 d . U . . .
C23 C 0.0879(8) 0.5344(6) 0.18606(13) 0.0550(15) Uani 1 1 d . U . . .
H23A H 0.080737 0.503528 0.165255 0.082 Uiso 1 1 calc R U . . .
H23B H -0.005602 0.585386 0.190704 0.082 Uiso 1 1 calc R U . . .
H23C H 0.183719 0.585556 0.188312 0.082 Uiso 1 1 calc R U . . .
C24 C 0.2969(6) 0.8653(5) 0.25622(10) 0.0345(11) Uani 1 1 d . U . . .
H24A H 0.243545 0.797163 0.265567 0.041 Uiso 1 1 calc R U . . .
C25 C 0.2991(6) 0.8747(5) 0.22490(11) 0.0393(12) Uani 1 1 d . U . . .
H25A H 0.247546 0.812784 0.212992 0.047 Uiso 1 1 calc R U . . .
C26 C 0.3751(6) 0.9729(5) 0.21113(12) 0.0407(12) Uani 1 1 d . U . . .
H26A H 0.377734 0.978385 0.189720 0.049 Uiso 1 1 calc R U . . .
C27 C 0.4481(7) 1.0639(6) 0.22851(12) 0.0454(14) Uani 1 1 d . U . . .
H27A H 0.498560 1.132823 0.218893 0.055 Uiso 1 1 calc R U . . .
C28 C 0.4487(6) 1.0559(5) 0.25977(11) 0.0368(12) Uani 1 1 d . U . . .
H28A H 0.500419 1.118420 0.271455 0.044 Uiso 1 1 calc R U . . .
C29 C 0.3727(5) 0.9553(4) 0.27406(10) 0.0265(10) Uani 1 1 d . U . . .
C30 C 0.3733(5) 0.9488(4) 0.30764(10) 0.0263(10) Uani 1 1 d . U . . .
C31 C 0.2875(6) 0.8414(5) 0.32306(9) 0.0304(10) Uani 1 1 d . U . . .
H31A H 0.320825 0.761612 0.313567 0.036 Uiso 1 1 calc R U . . .
H31B H 0.172121 0.851062 0.319642 0.036 Uiso 1 1 calc R U . . .
C32 C 0.3182(5) 0.8333(4) 0.35725(9) 0.0250(10) Uani 1 1 d . U . . .
C33 C 0.4935(5) 0.8105(7) 0.36214(16) 0.019(2) Uani 0.552(14) 1 d G U P B 1
C34 C 0.5667(7) 0.7075(6) 0.34886(16) 0.036(3) Uani 0.552(14) 1 d G U P B 1
H34A H 0.505687 0.648879 0.337634 0.043 Uiso 0.552(14) 1 calc R U P B 1
C35 C 0.7292(7) 0.6903(7) 0.35200(17) 0.048(3) Uani 0.552(14) 1 d G U P B 1
H35A H 0.779289 0.619927 0.342924 0.057 Uiso 0.552(14) 1 calc R U P B 1
C36 C 0.8186(5) 0.7761(8) 0.36842(17) 0.040(3) Uani 0.552(14) 1 d G U P B 1
H36A H 0.929633 0.764309 0.370572 0.048 Uiso 0.552(14) 1 calc R U P B 1
C37 C 0.7453(7) 0.8790(7) 0.38171(15) 0.046(3) Uani 0.552(14) 1 d G U P B 1
H37A H 0.806378 0.937643 0.392931 0.055 Uiso 0.552(14) 1 calc R U P B 1
C38 C 0.5828(7) 0.8962(6) 0.37856(15) 0.030(2) Uani 0.552(14) 1 d G U P B 1
F2 F 0.5007(6) 1.0049(4) 0.39200(9) 0.0575(11) Uani 0.8 1 d . U P B 1
C39 C 0.1973(5) 0.7037(4) 0.39774(9) 0.0237(9) Uani 1 1 d . U . . .
C40 C 0.1117(5) 0.6083(4) 0.43887(9) 0.0250(10) Uani 1 1 d . U . . .
C41 C 0.0425(5) 0.5159(5) 0.45720(10) 0.0289(10) Uani 1 1 d . U . . .
H41A H 0.006496 0.439314 0.448650 0.035 Uiso 1 1 calc R U . . .
C42 C 0.0273(6) 0.5380(5) 0.48807(10) 0.0327(11) Uani 1 1 d . U . . .
H42A H -0.020214 0.476019 0.500568 0.039 Uiso 1 1 calc R U . . .
C43 C 0.0807(6) 0.6497(5) 0.50090(10) 0.0326(11) Uani 1 1 d . U . . .
C44 C 0.1477(6) 0.7434(5) 0.48332(11) 0.0352(11) Uani 1 1 d . U . . .
H44A H 0.183171 0.820019 0.491957 0.042 Uiso 1 1 calc R U . . .
C45 C 0.1606(5) 0.7205(5) 0.45247(10) 0.0281(10) Uani 1 1 d . U . . .
C46 C 0.1194(8) 0.7699(6) 0.54595(13) 0.0549(15) Uani 1 1 d . U . . .
H46A H 0.099253 0.765860 0.567733 0.082 Uiso 1 1 calc R U . . .
H46B H 0.233736 0.777122 0.542376 0.082 Uiso 1 1 calc R U . . .
H46C H 0.065316 0.843111 0.537419 0.082 Uiso 1 1 calc R U . . .
F1 F 0.4767(3) 0.4856(3) 0.41609(6) 0.0422(7) Uani 1 1 d . U . . .
N1 N 0.2521(4) 0.3846(4) 0.36975(7) 0.0264(8) Uani 1 1 d . . . . .
H1B H 0.206602 0.434028 0.383104 0.032 Uiso 1 1 calc R U . . .
N2 N 0.1530(4) 0.5069(4) 0.33003(8) 0.0258(9) Uani 1 1 d . . . . .
N3 N 0.2277(5) 0.7258(4) 0.36807(7) 0.0295(9) Uani 1 1 d . . . . .
H3B H 0.190743 0.672279 0.354667 0.035 Uiso 1 1 calc R U . . .
N4 N 0.1353(4) 0.6000(4) 0.40786(8) 0.0260(8) Uani 1 1 d . . . . .
O1 O 0.0962(5) 0.1238(4) 0.39008(10) 0.0570(11) Uani 1 1 d . . . . .
O2 O 0.0951(5) 0.4315(3) 0.20614(7) 0.0446(10) Uani 1 1 d . . . . .
O3 O 0.4402(4) 1.0297(3) 0.32266(7) 0.0371(8) Uani 1 1 d . . . . .
O4 O 0.0609(5) 0.6581(4) 0.53181(7) 0.0441(9) Uani 1 1 d . . . . .
S1 S 0.26923(14) 0.28974(11) 0.31275(2) 0.0293(3) Uani 1 1 d . . . . .
S2 S 0.23743(16) 0.82106(12) 0.42482(2) 0.0337(3) Uani 1 1 d . . . . .
C1' C 0.1831(11) 0.1913(9) 0.4757(2) 0.037(4) Uani 0.349(8) 1 d G U P A 2
H1'A H 0.268709 0.248464 0.473424 0.044 Uiso 0.349(8) 1 calc R U P A 2
C2' C 0.1272(13) 0.1615(11) 0.50432(17) 0.050(4) Uani 0.349(8) 1 d G U P A 2
H2'A H 0.174598 0.198219 0.521656 0.060 Uiso 0.349(8) 1 calc R U P A 2
C3' C 0.0019(14) 0.0779(12) 0.50760(19) 0.062(5) Uani 0.349(8) 1 d G U P A 2
H3'A H -0.036276 0.057455 0.527179 0.074 Uiso 0.349(8) 1 calc R U P A 2
C4' C -0.0674(13) 0.0241(11) 0.4822(3) 0.066(6) Uani 0.349(8) 1 d G U P A 2
H4'A H -0.153040 -0.033065 0.484471 0.079 Uiso 0.349(8) 1 calc R U P A 2
C5' C -0.0115(13) 0.0539(11) 0.4536(2) 0.057(5) Uani 0.349(8) 1 d G U P A 2
H5'A H -0.058930 0.017177 0.436239 0.068 Uiso 0.349(8) 1 calc R U P A 2
C6' C 0.1137(12) 0.1375(9) 0.45030(17) 0.020(3) Uani 0.349(8) 1 d G U P A 2
C33' C 0.4967(7) 0.8355(9) 0.3668(2) 0.028(3) Uani 0.448(14) 1 d G U P B 2
C34' C 0.5603(9) 0.9354(8) 0.3830(2) 0.035(3) Uani 0.448(14) 1 d G U P B 2
H34B H 0.493483 1.001545 0.389659 0.041 Uiso 0.448(14) 1 calc R U P B 2
C35' C 0.7216(9) 0.9385(9) 0.3893(2) 0.048(4) Uani 0.448(14) 1 d G U P B 2
H35B H 0.765063 1.006731 0.400385 0.057 Uiso 0.448(14) 1 calc R U P B 2
C36' C 0.8194(6) 0.8417(10) 0.3796(2) 0.047(4) Uani 0.448(14) 1 d G U P B 2
H36B H 0.929650 0.843806 0.383922 0.057 Uiso 0.448(14) 1 calc R U P B 2
C37' C 0.7558(9) 0.7418(9) 0.3634(2) 0.053(4) Uani 0.448(14) 1 d G U P B 2
H37B H 0.822658 0.675693 0.356732 0.063 Uiso 0.448(14) 1 calc R U P B 2
C38' C 0.5945(9) 0.7388(8) 0.3570(2) 0.034(3) Uani 0.448(14) 1 d G U P B 2
F2' F 0.549(2) 0.645(2) 0.3446(4) 0.059(5) Uani 0.2 1 d . U P B 2

loop_
_atom_site_aniso_label
_atom_site_aniso_U_11
_atom_site_aniso_U_22
_atom_site_aniso_U_33
_atom_site_aniso_U_23
_atom_site_aniso_U_13
_atom_site_aniso_U_12
C1 0.044(2) 0.044(3) 0.043(2) 0.0003(14) 0.0010(14) -0.0009(14)
C2 0.058(3) 0.058(3) 0.056(3) 0.0012(14) 0.0017(14) -0.0012(14)
C3 0.067(3) 0.067(3) 0.066(3) 0.0006(14) 0.0031(14) -0.0018(14)
C4 0.071(3) 0.073(4) 0.072(3) 0.0007(14) 0.0024(14) -0.0013(14)
C5 0.050(3) 0.051(3) 0.051(3) 0.0009(14) 0.0017(14) -0.0019(14)
C6 0.033(2) 0.032(2) 0.033(2) 0.0010(13) 0.0003(13) -0.0007(13)
C7 0.038 0.038 0.043 0.000 0.004 0.001
C8 0.034 0.036 0.032 0.003 0.001 -0.001
C9 0.0237(14) 0.0255(14) 0.0243(13) 0.0008(11) -0.0011(11) -0.0004(12)
C10 0.0239(14) 0.0249(14) 0.0232(13) 0.0015(11) 0.0001(11) -0.0016(11)
C11 0.0272(14) 0.0286(15) 0.0273(14) -0.0008(11) -0.0002(11) 0.0003(12)
C12 0.0339(16) 0.0382(16) 0.0397(15) -0.0032(12) 0.0020(12) 0.0011(12)
C13 0.0365(16) 0.0415(17) 0.0428(16) -0.0020(12) 0.0004(12) -0.0007(12)
C14 0.0341(15) 0.0359(16) 0.0377(15) -0.0033(12) -0.0013(12) -0.0005(12)
C15 0.0260(14) 0.0287(15) 0.0278(14) -0.0008(12) 0.0013(11) 0.0008(12)
C16 0.0209(14) 0.0235(14) 0.0245(13) -0.0005(11) 0.0002(11) -0.0018(11)
C17 0.0246(14) 0.0267(15) 0.0272(14) -0.0005(11) 0.0003(11) -0.0020(12)
C18 0.0313(15) 0.0297(15) 0.0305(14) 0.0003(12) -0.0014(12) -0.0003(12)
C19 0.0350(16) 0.0331(16) 0.0335(15) 0.0012(12) -0.0016(12) 0.0009(12)
C20 0.0325(15) 0.0310(15) 0.0287(14) -0.0006(12) -0.0011(12) -0.0014(12)
C21 0.0315(15) 0.0295(15) 0.0297(14) -0.0009(12) 0.0007(11) -0.0006(12)
C22 0.0270(14) 0.0269(15) 0.0275(14) 0.0006(11) -0.0008(11) -0.0015(11)
C23 0.068(3) 0.053(3) 0.044(2) 0.003(2) 0.000(2) 0.001(2)
C24 0.0369(16) 0.0336(16) 0.0329(15) 0.0023(12) 0.0005(12) -0.0020(12)
C25 0.0425(16) 0.0386(17) 0.0369(16) -0.0011(12) 0.0004(12) -0.0013(12)
C26 0.0426(17) 0.0410(17) 0.0386(16) 0.0005(12) 0.0031(12) 0.0004(12)
C27 0.0468(17) 0.0456(18) 0.0439(17) 0.0016(12) 0.0042(12) -0.0027(13)
C28 0.0380(16) 0.0359(16) 0.0364(15) 0.0005(12) 0.0018(12) -0.0017(12)
C29 0.0265(14) 0.0262(15) 0.0267(14) 0.0005(11) 0.0009(11) 0.0018(11)
C30 0.0268(14) 0.0254(15) 0.0268(14) 0.0010(11) -0.0014(11) 0.0020(12)
C31 0.0320(15) 0.0300(15) 0.0291(14) 0.0003(11) -0.0005(12) 0.0003(12)
C32 0.0263(14) 0.0250(15) 0.0238(14) 0.0002(11) -0.0005(11) -0.0001(11)
C33 0.020(3) 0.019(3) 0.018(2) 0.0007(13) -0.0004(13) -0.0002(13)
C34 0.036(3) 0.036(3) 0.036(3) 0.0002(14) -0.0003(14) -0.0007(14)
C35 0.048(3) 0.048(3) 0.048(3) 0.0008(14) 0.0004(14) 0.0014(14)
C36 0.039(3) 0.041(3) 0.039(3) 0.0006(14) -0.0023(14) 0.0003(14)
C37 0.046(3) 0.047(3) 0.046(3) 0.0000(14) -0.0005(14) -0.0004(14)
C38 0.030(3) 0.030(3) 0.030(3) 0.0007(14) 0.0001(13) -0.0002(14)
F2 0.071(2) 0.055(2) 0.0469(18) -0.0056(17) -0.0065(17) -0.0198(18)
C39 0.0234(14) 0.0242(14) 0.0235(13) -0.0017(11) 0.0004(11) 0.0009(11)
C40 0.0238(14) 0.0271(15) 0.0242(14) 0.0000(11) 0.0000(11) 0.0022(11)
C41 0.0277(14) 0.0298(15) 0.0292(14) 0.0004(12) 0.0008(11) -0.0007(12)
C42 0.0322(15) 0.0333(16) 0.0325(15) 0.0033(12) 0.0012(12) 0.0001(12)
C43 0.0329(15) 0.0346(16) 0.0303(15) 0.0006(12) 0.0014(12) 0.0006(12)
C44 0.0372(16) 0.0354(16) 0.0328(15) -0.0012(12) 0.0012(12) -0.0025(12)
C45 0.0286(14) 0.0291(15) 0.0265(14) 0.0007(12) 0.0017(11) -0.0008(12)
C46 0.063(3) 0.059(3) 0.042(2) -0.003(2) 0.003(2) -0.007(2)
F1 0.0313(13) 0.0484(17) 0.0470(14) -0.0192(13) 0.0055(12) 0.0002(12)
N1 0.0217(19) 0.036(2) 0.0211(16) -0.0049(15) -0.0001(16) 0.0017(17)
N2 0.025(2) 0.029(2) 0.0239(18) -0.0041(16) -0.0010(15) -0.0030(17)
N3 0.039(2) 0.030(2) 0.0198(17) -0.0056(15) 0.0023(17) -0.0089(19)
N4 0.0256(19) 0.030(2) 0.0230(18) -0.0018(16) 0.0032(15) -0.0013(16)
O1 0.036(2) 0.046(3) 0.090(3) -0.006(2) 0.017(2) -0.0129(19)
O2 0.077(3) 0.036(2) 0.0207(16) -0.0005(15) -0.0036(17) 0.000(2)
O3 0.050(2) 0.026(2) 0.0355(18) 0.0036(15) -0.0108(16) -0.0061(16)
O4 0.057(2) 0.055(3) 0.0208(16) 0.0011(16) 0.0079(16) -0.006(2)
S1 0.0343(6) 0.0272(6) 0.0263(5) -0.0019(4) -0.0022(5) 0.0047(5)
S2 0.0483(7) 0.0324(7) 0.0206(5) -0.0035(4) 0.0053(5) -0.0102(6)
C1' 0.037(4) 0.037(4) 0.036(4) 0.0001(14) 0.0004(14) -0.0004(14)
C2' 0.051(5) 0.051(5) 0.050(5) 0.0004(14) 0.0002(14) -0.0004(14)
C3' 0.061(5) 0.062(5) 0.062(5) 0.0003(14) 0.0011(14) -0.0002(14)
C4' 0.066(6) 0.066(6) 0.066(6) 0.0002(14) 0.0009(14) -0.0007(14)
C5' 0.056(5) 0.057(5) 0.057(5) 0.0001(14) 0.0007(14) -0.0007(14)
C6' 0.020(3) 0.021(3) 0.020(3) 0.0003(14) -0.0005(14) -0.0002(14)
C33' 0.029(4) 0.028(4) 0.028(4) 0.0004(14) 0.0004(14) 0.0010(14)
C34' 0.034(3) 0.035(3) 0.035(3) 0.0017(14) 0.0001(14) 0.0002(14)
C35' 0.048(4) 0.048(4) 0.048(4) 0.0007(14) -0.0010(14) -0.0003(14)
C36' 0.047(4) 0.047(4) 0.048(4) 0.0011(14) -0.0002(14) 0.0007(14)
C37' 0.053(4) 0.052(4) 0.053(4) 0.0008(14) 0.0001(14) -0.0003(14)
C38' 0.034(3) 0.034(3) 0.033(3) 0.0004(14) 0.0004(14) 0.0004(14)
F2' 0.060(5) 0.059(5) 0.059(5) 0.000(3) 0.000(3) 0.003(3)

loop_
_atom_type_symbol
_atom_type_description
_atom_type_scat_dispersion_real
_atom_type_scat_dispersion_imag
_atom_type_scat_source
C C 0.0033 0.0016 'International Tables Vol C Tables 4.2.6.8 and 6.1.1.4'
H H 0.0000 0.0000 'International Tables Vol C Tables 4.2.6.8 and 6.1.1.4'
F F 0.0171 0.0103 'International Tables Vol C Tables 4.2.6.8 and 6.1.1.4'
N N 0.0061 0.0033 'International Tables Vol C Tables 4.2.6.8 and 6.1.1.4'
O O 0.0106 0.0060 'International Tables Vol C Tables 4.2.6.8 and 6.1.1.4'
S S 0.1246 0.1234 'International Tables Vol C Tables 4.2.6.8 and 6.1.1.4'

loop_
_geom_angle_atom_site_label_1
_geom_angle_atom_site_label_2
_geom_angle_atom_site_label_3
_geom_angle
C2 C1 C6 120.0
C2 C1 H1A 120.0
C6 C1 H1A 120.0
C1 C2 C3 120.0
C1 C2 H2A 120.0
C3 C2 H2A 120.0
C4 C3 C2 120.0
C4 C3 H3A 120.0
C2 C3 H3A 120.0
C3 C4 C5 120.0
C3 C4 H4A 120.0
C5 C4 H4A 120.0
C6 C5 C4 120.0
C6 C5 H5A 120.0
C4 C5 H5A 120.0
C5 C6 C1 120.0
C5 C6 C7 122.6(4)
C1 C6 C7 117.4(4)
O1 C7 C6 115.4(5)
O1 C7 C8 121.9(5)
C6 C7 C8 122.6(5)
O1 C7 C6' 130.9(6)
C8 C7 C6' 106.5(5)
C7 C8 C9 114.2(4)
C7 C8 H8A 108.7
C9 C8 H8A 108.7
C7 C8 H8B 108.7
C9 C8 H8B 108.7
H8A C8 H8B 107.6
N1 C9 C10 111.9(4)
N1 C9 C8 109.3(4)
C10 C9 C8 111.0(4)
N1 C9 H9A 108.2
C10 C9 H9A 108.2
C8 C9 H9A 108.2
C15 C10 C11 116.8(4)
C15 C10 C9 121.6(4)
C11 C10 C9 121.6(4)
C12 C11 C10 121.0(5)
C12 C11 H11A 119.5
C10 C11 H11A 119.5
C11 C12 C13 119.9(5)
C11 C12 H12A 120.0
C13 C12 H12A 120.0
C14 C13 C12 120.4(5)
C14 C13 H13A 119.8
C12 C13 H13A 119.8
C15 C14 C13 118.1(5)
C15 C14 H14A 120.9
C13 C14 H14A 120.9
C14 C15 F1 117.6(4)
C14 C15 C10 123.7(4)
F1 C15 C10 118.6(4)
N2 C16 N1 123.4(4)
N2 C16 S1 115.8(3)
N1 C16 S1 120.8(3)
C18 C17 N2 126.1(4)
C18 C17 C22 118.7(4)
N2 C17 C22 115.2(4)
C17 C18 C19 119.7(5)
C17 C18 H18A 120.2
C19 C18 H18A 120.2
C18 C19 C20 120.7(5)
C18 C19 H19A 119.6
C20 C19 H19A 119.6
O2 C20 C21 115.4(4)
O2 C20 C19 123.6(4)
C21 C20 C19 121.0(4)
C22 C21 C20 117.5(5)
C22 C21 H21A 121.3
C20 C21 H21A 121.3
C21 C22 C17 122.4(4)
C21 C22 S1 127.6(4)
C17 C22 S1 109.9(3)
O2 C23 H23A 109.5
O2 C23 H23B 109.5
H23A C23 H23B 109.5
O2 C23 H23C 109.5
H23A C23 H23C 109.5
H23B C23 H23C 109.5
C25 C24 C29 120.6(5)
C25 C24 H24A 119.7
C29 C24 H24A 119.7
C26 C25 C24 120.3(5)
C26 C25 H25A 119.9
C24 C25 H25A 119.9
C25 C26 C27 119.8(5)
C25 C26 H26A 120.1
C27 C26 H26A 120.1
C26 C27 C28 120.9(6)
C26 C27 H27A 119.5
C28 C27 H27A 119.5
C27 C28 C29 119.8(5)
C27 C28 H28A 120.1
C29 C28 H28A 120.1
C24 C29 C28 118.7(4)
C24 C29 C30 122.3(4)
C28 C29 C30 119.0(4)
O3 C30 C29 120.7(4)
O3 C30 C31 120.4(4)
C29 C30 C31 118.9(4)
C30 C31 C32 113.9(4)
C30 C31 H31A 108.8
C32 C31 H31A 108.8
C30 C31 H31B 108.8
C32 C31 H31B 108.8
H31A C31 H31B 107.7
N3 C32 C33 109.7(4)
N3 C32 C31 106.2(4)
C33 C32 C31 108.3(4)
N3 C32 C33' 115.3(5)
C31 C32 C33' 115.3(5)
C34 C33 C38 120.0
C34 C33 C32 120.0(4)
C38 C33 C32 119.9(4)
C33 C34 C35 120.0
C33 C34 H34A 120.0
C35 C34 H34A 120.0
C34 C35 C36 120.0
C34 C35 H35A 120.0
C36 C35 H35A 120.0
C37 C36 C35 120.0
C37 C36 H36A 120.0
C35 C36 H36A 120.0
C36 C37 C38 120.0
C36 C37 H37A 120.0
C38 C37 H37A 120.0
C37 C38 C33 120.0
C37 C38 F2 121.8(4)
C33 C38 F2 118.2(4)
N4 C39 N3 123.7(4)
N4 C39 S2 116.4(3)
N3 C39 S2 119.8(3)
N4 C40 C41 125.9(4)
N4 C40 C45 115.9(4)
C41 C40 C45 118.2(4)
C42 C41 C40 119.2(5)
C42 C41 H41A 120.4
C40 C41 H41A 120.4
C41 C42 C43 120.9(5)
C41 C42 H42A 119.5
C43 C42 H42A 119.5
O4 C43 C44 123.9(5)
O4 C43 C42 114.8(4)
C44 C43 C42 121.2(4)
C45 C44 C43 117.1(5)
C45 C44 H44A 121.4
C43 C44 H44A 121.4
C44 C45 C40 123.3(4)
C44 C45 S2 127.4(4)
C40 C45 S2 109.3(3)
O4 C46 H46A 109.5
O4 C46 H46B 109.5
H46A C46 H46B 109.5
O4 C46 H46C 109.5
H46A C46 H46C 109.5
H46B C46 H46C 109.5
C16 N1 C9 123.5(4)
C16 N1 H1B 118.3
C9 N1 H1B 118.3
C16 N2 C17 110.5(4)
C39 N3 C32 123.5(4)
C39 N3 H3B 118.2
C32 N3 H3B 118.2
C39 N4 C40 110.1(4)
C20 O2 C23 117.0(4)
C43 O4 C46 116.4(4)
C22 S1 C16 88.7(2)
C45 S2 C39 88.3(2)
C2' C1' C6' 120.0
C2' C1' H1'A 120.0
C6' C1' H1'A 120.0
C3' C2' C1' 120.0
C3' C2' H2'A 120.0
C1' C2' H2'A 120.0
C2' C3' C4' 120.0
C2' C3' H3'A 120.0
C4' C3' H3'A 120.0
C5' C4' C3' 120.0
C5' C4' H4'A 120.0
C3' C4' H4'A 120.0
C6' C5' C4' 120.0
C6' C5' H5'A 120.0
C4' C5' H5'A 120.0
C5' C6' C1' 120.0
C5' C6' C7 111.6(6)
C1' C6' C7 128.3(6)
C34' C33' C38' 120.0
C34' C33' C32 121.5(5)
C38' C33' C32 118.4(5)
C35' C34' C33' 120.0
C35' C34' H34B 120.0
C33' C34' H34B 120.0
C36' C35' C34' 120.0
C36' C35' H35B 120.0
C34' C35' H35B 120.0
C35' C36' C37' 120.0
C35' C36' H36B 120.0
C37' C36' H36B 120.0
C38' C37' C36' 120.0
C38' C37' H37B 120.0
C36' C37' H37B 120.0
F2' C38' C37' 115.2(11)
F2' C38' C33' 124.6(11)
C37' C38' C33' 120.0

loop_
_geom_bond_atom_site_label_1
_geom_bond_atom_site_label_2
_geom_bond_distance
C1 C2 1.3900
C1 C6 1.3900
C1 H1A 0.9500
C2 C3 1.3900
C2 H2A 0.9500
C3 C4 1.3900
C3 H3A 0.9500
C4 C5 1.3900
C4 H4A 0.9500
C5 C6 1.3900
C5 H5A 0.9500
C6 C7 1.435(6)
C7 O1 1.216(7)
C7 C8 1.510(7)
C7 C6' 1.714(9)
C8 C9 1.527(6)
C8 H8A 0.9900
C8 H8B 0.9900
C9 N1 1.466(6)
C9 C10 1.520(6)
C9 H9A 1.0000
C10 C15 1.387(7)
C10 C11 1.389(6)
C11 C12 1.383(7)
C11 H11A 0.9500
C12 C13 1.391(7)
C12 H12A 0.9500
C13 C14 1.376(7)
C13 H13A 0.9500
C14 C15 1.373(7)
C14 H14A 0.9500
C15 F1 1.372(5)
C16 N2 1.315(6)
C16 N1 1.346(5)
C16 S1 1.775(4)
C17 C18 1.387(7)
C17 N2 1.403(6)
C17 C22 1.409(7)
C18 C19 1.394(7)
C18 H18A 0.9500
C19 C20 1.391(7)
C19 H19A 0.9500
C20 O2 1.382(6)
C20 C21 1.397(7)
C21 C22 1.389(6)
C21 H21A 0.9500
C22 S1 1.748(5)
C23 O2 1.413(7)
C23 H23A 0.9800
C23 H23B 0.9800
C23 H23C 0.9800
C24 C25 1.390(7)
C24 C29 1.398(7)
C24 H24A 0.9500
C25 C26 1.371(8)
C25 H25A 0.9500
C26 C27 1.382(8)
C26 H26A 0.9500
C27 C28 1.387(7)
C27 H27A 0.9500
C28 C29 1.400(7)
C28 H28A 0.9500
C29 C30 1.488(6)
C30 O3 1.226(6)
C30 C31 1.517(7)
C31 C32 1.538(6)
C31 H31A 0.9900
C31 H31B 0.9900
C32 N3 1.459(6)
C32 C33 1.514(6)
C32 C33' 1.565(7)
C33 C34 1.3900
C33 C38 1.3900
C34 C35 1.3900
C34 H34A 0.9500
C35 C36 1.3900
C35 H35A 0.9500
C36 C37 1.3900
C36 H36A 0.9500
C37 C38 1.3900
C37 H37A 0.9500
C38 F2 1.475(8)
C39 N4 1.302(6)
C39 N3 1.358(5)
C39 S2 1.765(5)
C40 N4 1.390(6)
C40 C41 1.403(7)
C40 C45 1.401(7)
C41 C42 1.393(7)
C41 H41A 0.9500
C42 C43 1.395(7)
C42 H42A 0.9500
C43 O4 1.381(6)
C43 C44 1.387(7)
C44 C45 1.392(7)
C44 H44A 0.9500
C45 S2 1.752(5)
C46 O4 1.434(7)
C46 H46A 0.9800
C46 H46B 0.9800
C46 H46C 0.9800
N1 H1B 0.8800
N3 H3B 0.8800
C1' C2' 1.3900
C1' C6' 1.3900
C1' H1'A 0.9500
C2' C3' 1.3900
C2' H2'A 0.9500
C3' C4' 1.3900
C3' H3'A 0.9500
C4' C5' 1.3900
C4' H4'A 0.9500
C5' C6' 1.3900
C5' H5'A 0.9500
C33' C34' 1.3900
C33' C38' 1.3900
C34' C35' 1.3900
C34' H34B 0.9500
C35' C36' 1.3900
C35' H35B 0.9500
C36' C37' 1.3900
C36' H36B 0.9500
C37' C38' 1.3900
C37' H37B 0.9500
C38' F2' 1.20(2)
